data_4103295
loop_
_publ_author_name
'Airon C. Soegiarto'
'Angiolina Comotti'
'Michael D. Ward'

_publ_section_title
;
 Controlled Orientation of Polyconjugated Guest Molecules in Tunable Host
 Cavities
;
_journal_name_full 'Journal of the American Chemical Society'
_journal_page_first 14603
_journal_page_last 14616
_journal_paper_doi 10.1021/ja106106d
_journal_volume 132
_journal_year 2010
_chemical_formula_sum 'C56 H56 N8 O6 S2'
_chemical_formula_weight 1001.21
_chemical_name_systematic
; 
 ? 
;
_space_group_IT_number 14
_symmetry_cell_setting monoclinic
_symmetry_space_group_name_Hall '-P 2yn'
_symmetry_space_group_name_H-M 'P 1 21/n 1'
_atom_sites_solution_hydrogens geom
_atom_sites_solution_primary direct
_atom_sites_solution_secondary difmap
_audit_creation_method SHELXL-97
_cell_angle_alpha 90.00
_cell_angle_beta 90.0430(10)
_cell_angle_gamma 90.00
_cell_formula_units_Z 2
_cell_length_a 7.6038(5)
_cell_length_b 30.2564(19)
_cell_length_c 11.4283(7)
_cell_measurement_reflns_used 9850
_cell_measurement_temperature 200(2)
_cell_measurement_theta_max 26.09
_cell_measurement_theta_min 2.23
_cell_volume 2629.2(3)
_computing_cell_refinement 'Bruker SAINT'
_computing_data_collection 'Bruker APEX2'
_computing_data_reduction 'Bruker SAINT'
_computing_molecular_graphics 'Bruker SHELXTL'
_computing_publication_material 'Bruker SHELXTL'
_computing_structure_refinement 'SHELXL-97 (Sheldrick, 2008)'
_computing_structure_solution 'SHELXS-97 (Sheldrick, 2008)'
_diffrn_ambient_temperature 200(2)
_diffrn_measured_fraction_theta_full 0.992
_diffrn_measured_fraction_theta_max 0.992
_diffrn_measurement_device_type 'Bruker APEX-II CCD'
_diffrn_measurement_method '\f and \w scans'
_diffrn_radiation_monochromator graphite
_diffrn_radiation_source 'fine-focus sealed tube'
_diffrn_radiation_type MoK\a
_diffrn_radiation_wavelength 0.71073
_diffrn_reflns_av_R_equivalents 0.0348
_diffrn_reflns_av_sigmaI/netI 0.0195
_diffrn_reflns_limit_h_max 9
_diffrn_reflns_limit_h_min -9
_diffrn_reflns_limit_k_max 37
_diffrn_reflns_limit_k_min -37
_diffrn_reflns_limit_l_max 14
_diffrn_reflns_limit_l_min -14
_diffrn_reflns_number 47765
_diffrn_reflns_theta_full 26.53
_diffrn_reflns_theta_max 26.53
_diffrn_reflns_theta_min 0.67
_exptl_absorpt_coefficient_mu 0.159
_exptl_absorpt_correction_T_max 0.9952
_exptl_absorpt_correction_T_min 0.9332
_exptl_absorpt_correction_type multi-scan
_exptl_absorpt_process_details sadabs
_exptl_crystal_colour orange
_exptl_crystal_density_diffrn 1.265
_exptl_crystal_density_method 'not measured'
_exptl_crystal_description plate
_exptl_crystal_F_000 1056
_exptl_crystal_size_max 0.44
_exptl_crystal_size_mid 0.22
_exptl_crystal_size_min 0.03
_refine_diff_density_max 0.518
_refine_diff_density_min -0.231
_refine_diff_density_rms 0.036
_refine_ls_extinction_method none
_refine_ls_goodness_of_fit_ref 1.037
_refine_ls_hydrogen_treatment constr
_refine_ls_matrix_type full
_refine_ls_number_parameters 326
_refine_ls_number_reflns 5438
_refine_ls_number_restraints 3
_refine_ls_restrained_S_all 1.039
_refine_ls_R_factor_all 0.0439
_refine_ls_R_factor_gt 0.0368
_refine_ls_shift/su_max 0.001
_refine_ls_shift/su_mean 0.000
_refine_ls_structure_factor_coef Fsqd
_refine_ls_weighting_details 'calc w=1/[\s^2^(Fo^2^)+(0.0480P)^2^+0.7039P] where P=(Fo^2^+2Fc^2^)/3'
_refine_ls_weighting_scheme calc
_refine_ls_wR_factor_gt 0.0919
_refine_ls_wR_factor_ref 0.0966
_reflns_number_gt 4830
_reflns_number_total 5438
_reflns_threshold_expression >2sigma(I)
_cod_data_source_file ja106106d_si_020.cif
_cod_data_source_block GDS_21
_cod_database_code 4103295

loop_
_symmetry_equiv_pos_as_xyz
'x, y, z'
'-x+1/2, y+1/2, -z+1/2'
'-x, -y, -z'
'x-1/2, -y-1/2, z-1/2'

loop_
_atom_site_label
_atom_site_type_symbol
_atom_site_fract_x
_atom_site_fract_y
_atom_site_fract_z
_atom_site_U_iso_or_equiv
_atom_site_adp_type
_atom_site_occupancy
_atom_site_symmetry_multiplicity
_atom_site_calc_flag
_atom_site_refinement_flags
S1 S 0.52318(6) 0.202568(13) 0.88588(4) 0.03231(11) Uani 1 1 d .
C18 C -0.0238(3) 0.08623(6) 0.21320(17) 0.0443(4) Uani 1 1 d U
C1 C 0.0247(2) 0.23749(5) 0.73047(15) 0.0326(3) Uani 1 1 d .
C15 C 0.0177(3) 0.17336(7) 0.13707(18) 0.0501(5) Uani 1 1 d .
H15 H 0.0332 0.2030 0.1119 0.060 Uiso 1 1 calc R
C2 C 0.5131(2) 0.14461(5) 0.90662(13) 0.0313(3) Uani 1 1 d .
C5 C 0.4858(2) 0.05489(6) 0.94519(14) 0.0362(4) Uani 1 1 d .
C13 C -0.0797(3) -0.09052(7) 0.42989(18) 0.0487(5) Uani 1 1 d .
H13 H -0.1377 -0.0960 0.5020 0.058 Uiso 1 1 calc R
C3 C 0.4238(2) 0.11858(6) 0.82609(16) 0.0393(4) Uani 1 1 d .
H3 H 0.3723 0.1314 0.7584 0.047 Uiso 1 1 calc R
C11 C 0.0145(3) -0.03908(6) 0.27932(17) 0.0448(4) Uani 1 1 d U
C7 C 0.5883(2) 0.12605(6) 1.00641(15) 0.0370(4) Uani 1 1 d .
H7 H 0.6489 0.1442 1.0609 0.044 Uiso 1 1 calc R
C6 C 0.5745(2) 0.08132(6) 1.02575(15) 0.0389(4) Uani 1 1 d .
H6 H 0.6253 0.0685 1.0937 0.047 Uiso 1 1 calc R
C28 C 0.9839(3) 0.48857(6) 0.95238(16) 0.0456(4) Uani 1 1 d U
H28 H 0.9518 0.5050 0.8848 0.055 Uiso 1 1 calc R
C10 C 0.0879(3) -0.07442(7) 0.22059(19) 0.0533(5) Uani 1 1 d .
H10 H 0.1461 -0.0695 0.1482 0.064 Uiso 1 1 calc R
C25 C 0.9923(2) 0.44002(6) 0.93923(15) 0.0403(4) Uani 1 1 d U
C4 C 0.4110(3) 0.07361(7) 0.84599(16) 0.0428(4) Uani 1 1 d .
H4 H 0.3506 0.0554 0.7914 0.051 Uiso 1 1 calc R
C24 C 0.9238(3) 0.42130(7) 0.83781(17) 0.0469(5) Uani 1 1 d .
H24 H 0.8809 0.4401 0.7776 0.056 Uiso 1 1 calc R
C8 C -0.0050(3) -0.12487(7) 0.3684(2) 0.0529(5) Uani 1 1 d .
H8 H -0.0116 -0.1542 0.3978 0.064 Uiso 1 1 calc R
C12 C -0.0700(3) -0.04787(7) 0.38617(19) 0.0480(5) Uani 1 1 d .
H12 H -0.1212 -0.0242 0.4290 0.058 Uiso 1 1 calc R
C20 C -0.0650(3) 0.16443(7) 0.24143(19) 0.0530(5) Uani 1 1 d .
H20 H -0.1075 0.1881 0.2882 0.064 Uiso 1 1 calc R
C26 C 1.0585(3) 0.41156(7) 1.02465(17) 0.0470(5) Uani 1 1 d .
H26 H 1.1096 0.4234 1.0937 0.056 Uiso 1 1 calc R
C17 C 0.0573(3) 0.09559(7) 0.10688(19) 0.0510(5) Uani 1 1 d .
H17 H 0.0990 0.0720 0.0595 0.061 Uiso 1 1 calc R
C16 C 0.0778(3) 0.13880(8) 0.06933(19) 0.0529(5) Uani 1 1 d .
H16 H 0.1336 0.1447 -0.0034 0.063 Uiso 1 1 calc R
C23 C 0.9166(3) 0.37625(7) 0.82255(19) 0.0530(5) Uani 1 1 d .
H23 H 0.8693 0.3643 0.7525 0.064 Uiso 1 1 calc R
C19 C -0.0867(3) 0.12143(7) 0.27857(18) 0.0499(5) Uani 1 1 d .
H19 H -0.1457 0.1158 0.3503 0.060 Uiso 1 1 calc R
C21 C -0.0443(3) 0.04148(7) 0.26397(19) 0.0516(5) Uani 1 1 d U
H21 H -0.1182 0.0389 0.3306 0.062 Uiso 1 1 calc R
C22 C 0.9783(3) 0.34849(7) 0.90904(19) 0.0547(5) Uani 1 1 d .
H22 H 0.9712 0.3173 0.8996 0.066 Uiso 1 1 calc R
C9 C 0.0788(3) -0.11652(7) 0.2645(2) 0.0589(6) Uani 1 1 d .
H9 H 0.1311 -0.1402 0.2225 0.071 Uiso 1 1 calc R
C27 C 1.0505(3) 0.36634(7) 1.00972(19) 0.0534(5) Uani 1 1 d .
H27 H 1.0949 0.3473 1.0689 0.064 Uiso 1 1 calc R
C14 C 0.0289(3) 0.00531(7) 0.22639(19) 0.0529(5) Uani 1 1 d U
H14 H 0.0988 0.0077 0.1578 0.064 Uiso 1 1 calc R
N1 N 0.1737(2) 0.24276(5) 0.67230(14) 0.0410(4) Uani 1 1 d .
H1A H 0.1717 0.2519 0.5992 0.049 Uiso 1 1 calc R
H1B H 0.2748 0.2371 0.7067 0.049 Uiso 1 1 calc R
N3 N 0.0281(2) 0.22342(5) 0.83988(12) 0.0378(3) Uani 1 1 d .
H3A H -0.0709 0.2197 0.8785 0.045 Uiso 1 1 calc R
H3B H 0.1293 0.2178 0.8741 0.045 Uiso 1 1 calc R
N2 N -0.1269(2) 0.24596(6) 0.67933(15) 0.0474(4) Uani 1 1 d .
H2A H -0.2258 0.2422 0.7180 0.057 Uiso 1 1 calc R
H2B H -0.1293 0.2553 0.6065 0.057 Uiso 1 1 calc R
N4 N 0.4657(2) 0.00807(5) 0.95588(13) 0.0436(4) Uani 1 1 d .
O2 O 0.68485(16) 0.21763(4) 0.94176(11) 0.0384(3) Uani 1 1 d .
O1 O 0.52032(18) 0.21064(4) 0.76062(10) 0.0401(3) Uani 1 1 d .
O3 O 0.36766(16) 0.22062(4) 0.94429(12) 0.0398(3) Uani 1 1 d .

loop_
_atom_site_aniso_label
_atom_site_aniso_U_11
_atom_site_aniso_U_22
_atom_site_aniso_U_33
_atom_site_aniso_U_23
_atom_site_aniso_U_13
_atom_site_aniso_U_12
S1 0.02514(19) 0.0425(2) 0.02928(19) -0.00315(17) 0.00186(17) -0.00087(17)
C18 0.0323(9) 0.0541(11) 0.0466(10) 0.0085(8) -0.0055(8) -0.0024(8)
C1 0.0306(8) 0.0299(8) 0.0373(8) 0.0031(6) 0.0013(7) -0.0027(7)
C15 0.0425(11) 0.0514(11) 0.0564(12) 0.0147(9) -0.0075(9) -0.0025(9)
C2 0.0228(7) 0.0441(9) 0.0270(8) -0.0027(6) 0.0043(6) -0.0009(7)
C5 0.0313(9) 0.0443(9) 0.0332(8) -0.0023(7) 0.0016(7) -0.0063(8)
C13 0.0386(10) 0.0609(13) 0.0466(11) 0.0000(9) 0.0020(9) -0.0007(9)
C3 0.0359(9) 0.0510(11) 0.0310(9) -0.0013(8) -0.0058(7) -0.0024(8)
C11 0.0327(9) 0.0522(10) 0.0493(11) -0.0016(8) -0.0067(9) -0.0045(8)
C7 0.0345(9) 0.0473(10) 0.0293(8) -0.0049(7) -0.0033(7) -0.0091(8)
C6 0.0374(10) 0.0505(11) 0.0289(9) 0.0008(8) -0.0036(7) -0.0062(8)
C28 0.0398(10) 0.0550(11) 0.0419(9) 0.0082(8) 0.0002(9) -0.0047(9)
C10 0.0443(11) 0.0660(14) 0.0498(12) -0.0112(10) 0.0104(9) -0.0124(10)
C25 0.0329(9) 0.0489(10) 0.0390(9) 0.0034(8) 0.0075(8) -0.0037(8)
C4 0.0405(10) 0.0509(11) 0.0371(10) -0.0062(8) -0.0093(8) -0.0075(8)
C24 0.0405(11) 0.0581(12) 0.0420(10) 0.0050(9) 0.0013(8) 0.0027(9)
C8 0.0435(11) 0.0444(10) 0.0708(14) -0.0027(9) 0.0021(11) -0.0039(9)
C12 0.0397(10) 0.0510(11) 0.0534(12) -0.0132(10) -0.0009(9) 0.0074(9)
C20 0.0537(13) 0.0577(12) 0.0477(11) 0.0033(10) -0.0044(10) 0.0106(10)
C26 0.0478(12) 0.0554(12) 0.0377(10) -0.0026(8) 0.0004(9) -0.0011(9)
C17 0.0402(11) 0.0616(13) 0.0511(11) -0.0022(10) -0.0013(10) 0.0033(9)
C16 0.0391(11) 0.0723(14) 0.0472(11) 0.0140(10) 0.0021(9) -0.0046(10)
C23 0.0481(12) 0.0635(14) 0.0473(12) -0.0111(10) 0.0005(10) -0.0029(10)
C19 0.0447(11) 0.0643(13) 0.0408(11) 0.0116(9) 0.0014(9) 0.0055(10)
C21 0.0408(11) 0.0635(13) 0.0505(11) 0.0000(10) 0.0014(9) -0.0013(10)
C22 0.0567(13) 0.0443(11) 0.0632(13) -0.0057(9) 0.0118(11) -0.0011(10)
C9 0.0490(12) 0.0539(13) 0.0739(15) -0.0233(11) 0.0103(11) -0.0045(10)
C27 0.0597(14) 0.0520(12) 0.0486(11) 0.0094(9) 0.0053(10) 0.0078(10)
C14 0.0423(11) 0.0669(13) 0.0497(11) -0.0031(10) 0.0045(10) -0.0042(10)
N1 0.0294(8) 0.0554(10) 0.0383(8) 0.0129(7) 0.0006(6) -0.0043(7)
N3 0.0278(7) 0.0493(8) 0.0363(7) 0.0094(6) 0.0003(6) -0.0006(7)
N2 0.0282(8) 0.0729(12) 0.0410(9) 0.0201(8) 0.0021(7) 0.0041(7)
N4 0.0453(9) 0.0470(9) 0.0386(8) -0.0014(7) -0.0071(7) -0.0063(7)
O2 0.0279(6) 0.0476(7) 0.0397(7) -0.0051(6) 0.0012(5) -0.0049(5)
O1 0.0395(7) 0.0489(7) 0.0318(6) 0.0012(5) 0.0028(6) -0.0005(6)
O3 0.0273(6) 0.0539(8) 0.0383(7) -0.0097(6) 0.0015(5) 0.0042(5)

loop_
_atom_type_symbol
_atom_type_description
_atom_type_scat_dispersion_real
_atom_type_scat_dispersion_imag
_atom_type_scat_source
C C 0.0033 0.0016 'International Tables Vol C Tables 4.2.6.8 and 6.1.1.4'
H H 0.0000 0.0000 'International Tables Vol C Tables 4.2.6.8 and 6.1.1.4'
N N 0.0061 0.0033 'International Tables Vol C Tables 4.2.6.8 and 6.1.1.4'
O O 0.0106 0.0060 'International Tables Vol C Tables 4.2.6.8 and 6.1.1.4'
S S 0.1246 0.1234 'International Tables Vol C Tables 4.2.6.8 and 6.1.1.4'

loop_
_geom_angle_atom_site_label_1
_geom_angle_atom_site_label_2
_geom_angle_atom_site_label_3
_geom_angle
_geom_angle_site_symmetry_1
O1 S1 O2 113.02(8) .
O1 S1 O3 112.03(8) .
O2 S1 O3 111.39(7) .
O1 S1 C2 107.33(7) .
O2 S1 C2 106.72(8) .
O3 S1 C2 105.86(8) .
C19 C18 C17 117.86(18) .
C19 C18 C21 117.05(18) .
C17 C18 C21 125.07(19) .
N2 C1 N3 119.95(16) .
N2 C1 N1 120.19(15) .
N3 C1 N1 119.86(16) .
C20 C15 C16 119.32(19) .
C20 C15 H15 120.3 .
C16 C15 H15 120.3 .
C3 C2 C7 120.93(16) .
C3 C2 S1 119.62(13) .
C7 C2 S1 119.38(13) .
C4 C5 C6 120.23(17) .
C4 C5 N4 115.46(15) .
C6 C5 N4 124.32(16) .
C8 C13 C12 119.8(2) .
C8 C13 H13 120.1 .
C12 C13 H13 120.1 .
C4 C3 C2 118.92(17) .
C4 C3 H3 120.5 .
C2 C3 H3 120.5 .
C10 C11 C12 117.45(18) .
C10 C11 C14 118.36(19) .
C12 C11 C14 124.18(18) .
C6 C7 C2 119.78(16) .
C6 C7 H7 120.1 .
C2 C7 H7 120.1 .
C7 C6 C5 119.70(17) .
C7 C6 H6 120.1 .
C5 C6 H6 120.1 .
C28 C28 C25 126.9(2) 3_767
C28 C28 H28 116.6 3_767
C25 C28 H28 116.6 .
C9 C10 C11 121.4(2) .
C9 C10 H10 119.3 .
C11 C10 H10 119.3 .
C24 C25 C26 117.80(18) .
C24 C25 C28 118.25(17) .
C26 C25 C28 123.90(17) .
C3 C4 C5 120.43(17) .
C3 C4 H4 119.8 .
C5 C4 H4 119.8 .
C23 C24 C25 121.60(19) .
C23 C24 H24 119.2 .
C25 C24 H24 119.2 .
C9 C8 C13 119.7(2) .
C9 C8 H8 120.2 .
C13 C8 H8 120.2 .
C13 C12 C11 120.93(18) .
C13 C12 H12 119.5 .
C11 C12 H12 119.5 .
C15 C20 C19 120.5(2) .
C15 C20 H20 119.8 .
C19 C20 H20 119.8 .
C27 C26 C25 120.63(19) .
C27 C26 H26 119.7 .
C25 C26 H26 119.7 .
C16 C17 C18 120.9(2) .
C16 C17 H17 119.6 .
C18 C17 H17 119.6 .
C15 C16 C17 120.3(2) .
C15 C16 H16 119.9 .
C17 C16 H16 119.9 .
C24 C23 C22 120.0(2) .
C24 C23 H23 120.0 .
C22 C23 H23 120.0 .
C20 C19 C18 121.19(19) .
C20 C19 H19 119.4 .
C18 C19 H19 119.4 .
C14 C21 C18 126.5(2) .
C14 C21 H21 116.8 .
C18 C21 H21 116.8 .
C23 C22 C27 119.5(2) .
C23 C22 H22 120.2 .
C27 C22 H22 120.2 .
C8 C9 C10 120.8(2) .
C8 C9 H9 119.6 .
C10 C9 H9 119.6 .
C26 C27 C22 120.5(2) .
C26 C27 H27 119.8 .
C22 C27 H27 119.8 .
C21 C14 C11 126.7(2) .
C21 C14 H14 116.6 .
C11 C14 H14 116.6 .
C1 N1 H1A 120.0 .
C1 N1 H1B 120.0 .
H1A N1 H1B 120.0 .
C1 N3 H3A 120.0 .
C1 N3 H3B 120.0 .
H3A N3 H3B 120.0 .
C1 N2 H2A 120.0 .
C1 N2 H2B 120.0 .
H2A N2 H2B 120.0 .
N4 N4 C5 114.58(19) 3_657

loop_
_geom_bond_atom_site_label_1
_geom_bond_atom_site_label_2
_geom_bond_distance
_geom_bond_site_symmetry_2
S1 O1 1.4524(12) .
S1 O2 1.4579(13) .
S1 O3 1.4640(12) .
S1 C2 1.7711(17) .
C18 C19 1.386(3) .
C18 C17 1.392(3) .
C18 C21 1.482(3) .
C1 N2 1.317(2) .
C1 N3 1.321(2) .
C1 N1 1.324(2) .
C15 C20 1.375(3) .
C15 C16 1.379(3) .
C15 H15 0.9500 .
C2 C3 1.388(2) .
C2 C7 1.394(2) .
C5 C4 1.389(3) .
C5 C6 1.393(2) .
C5 N4 1.430(2) .
C13 C8 1.377(3) .
C13 C12 1.386(3) .
C13 H13 0.9500 .
C3 C4 1.383(3) .
C3 H3 0.9500 .
C11 C10 1.381(3) .
C11 C12 1.406(3) .
C11 C14 1.477(3) .
C7 C6 1.375(3) .
C7 H7 0.9500 .
C6 H6 0.9500 .
C28 C28 1.312(4) 3_767
C28 C25 1.478(3) .
C28 H28 0.9500 .
C10 C9 1.371(3) .
C10 H10 0.9500 .
C25 C24 1.391(3) .
C25 C26 1.395(3) .
C4 H4 0.9500 .
C24 C23 1.375(3) .
C24 H24 0.9500 .
C8 C9 1.371(3) .
C8 H8 0.9500 .
C12 H12 0.9500 .
C20 C19 1.379(3) .
C20 H20 0.9500 .
C26 C27 1.380(3) .
C26 H26 0.9500 .
C17 C16 1.385(3) .
C17 H17 0.9500 .
C16 H16 0.9500 .
C23 C22 1.379(3) .
C23 H23 0.9500 .
C19 H19 0.9500 .
C21 C14 1.301(3) .
C21 H21 0.9500 .
C22 C27 1.384(3) .
C22 H22 0.9500 .
C9 H9 0.9500 .
C27 H27 0.9500 .
C14 H14 0.9500 .
N1 H1A 0.8800 .
N1 H1B 0.8800 .
N3 H3A 0.8800 .
N3 H3B 0.8800 .
N2 H2A 0.8800 .
N2 H2B 0.8800 .
N4 N4 1.236(3) 3_657

loop_
_geom_hbond_atom_site_label_D
_geom_hbond_atom_site_label_H
_geom_hbond_atom_site_label_A
_geom_hbond_distance_DH
_geom_hbond_distance_HA
_geom_hbond_distance_DA
_geom_hbond_angle_DHA
_geom_hbond_site_symmetry_A
N1 H1A O2 0.88 2.02 2.896(2) 170.5 4_565
N1 H1B O1 0.88 2.12 2.984(2) 166.2 .
N3 H3A O2 0.88 1.99 2.864(2) 169.3 1_455
N3 H3B O3 0.88 1.98 2.845(2) 165.9 .
N2 H2A O1 0.88 2.21 3.034(2) 156.0 1_455
N2 H2B O3 0.88 1.99 2.870(2) 177.3 4_565

loop_
_geom_torsion_atom_site_label_1
_geom_torsion_atom_site_label_2
_geom_torsion_atom_site_label_3
_geom_torsion_atom_site_label_4
_geom_torsion
_geom_torsion_site_symmetry_1
_geom_torsion_site_symmetry_4
O1 S1 C2 C3 -30.90(16) . .
O2 S1 C2 C3 -152.33(13) . .
O3 S1 C2 C3 88.91(14) . .
O1 S1 C2 C7 151.94(13) . .
O2 S1 C2 C7 30.51(15) . .
O3 S1 C2 C7 -88.26(15) . .
C7 C2 C3 C4 -0.3(3) . .
S1 C2 C3 C4 -177.41(14) . .
C3 C2 C7 C6 0.1(3) . .
S1 C2 C7 C6 177.21(14) . .
C2 C7 C6 C5 0.2(3) . .
C4 C5 C6 C7 -0.3(3) . .
N4 C5 C6 C7 179.15(17) . .
C12 C11 C10 C9 0.1(3) . .
C14 C11 C10 C9 -179.7(2) . .
C28 C28 C25 C24 168.7(3) 3_767 .
C28 C28 C25 C26 -8.5(4) 3_767 .
C2 C3 C4 C5 0.2(3) . .
C6 C5 C4 C3 0.0(3) . .
N4 C5 C4 C3 -179.41(17) . .
C26 C25 C24 C23 1.7(3) . .
C28 C25 C24 C23 -175.78(19) . .
C12 C13 C8 C9 0.2(3) . .
C8 C13 C12 C11 0.3(3) . .
C10 C11 C12 C13 -0.4(3) . .
C14 C11 C12 C13 179.37(19) . .
C16 C15 C20 C19 0.4(3) . .
C24 C25 C26 C27 -2.0(3) . .
C28 C25 C26 C27 175.27(19) . .
C19 C18 C17 C16 1.5(3) . .
C21 C18 C17 C16 -176.79(19) . .
C20 C15 C16 C17 -0.9(3) . .
C18 C17 C16 C15 -0.1(3) . .
C25 C24 C23 C22 0.0(3) . .
C15 C20 C19 C18 1.0(3) . .
C17 C18 C19 C20 -2.0(3) . .
C21 C18 C19 C20 176.48(19) . .
C19 C18 C21 C14 -168.5(2) . .
C17 C18 C21 C14 9.8(4) . .
C24 C23 C22 C27 -1.4(3) . .
C13 C8 C9 C10 -0.5(3) . .
C11 C10 C9 C8 0.4(3) . .
C25 C26 C27 C22 0.7(3) . .
C23 C22 C27 C26 1.0(3) . .
C18 C21 C14 C11 177.42(19) . .
C10 C11 C14 C21 173.9(2) . .
C12 C11 C14 C21 -5.9(4) . .
C4 C5 N4 N4 179.4(2) . 3_657
C6 C5 N4 N4 0.0(3) . 3_657
